data_7063263
loop_
_publ_author_name
'Xiang, Zixin'
'Zhang, Simiao'
'Zhang, Ziyi'
'Liu, Hang'
'Wang, Junqi'
'Chen, Wenwen'
'Wang, Yong'
'Wan, Xiaobing'

_publ_section_title
;
 Vicinal difunctionalization of nitriles: modular construction of N-alkyl
 amidines and late-stage modification
;
_journal_issue 26
_journal_name_full 'New Journal of Chemistry'
_journal_page_first 11834
_journal_page_last 11843
_journal_paper_doi 10.1039/D4NJ02051K
_journal_volume 48
_journal_year 2024
_chemical_formula_moiety 'C20 H25 Br N2 O2 S'
_chemical_formula_sum 'C20 H25 Br N2 O2 S'
_chemical_formula_weight 437.39
_space_group_crystal_system monoclinic
_space_group_IT_number 14
_space_group_name_Hall '-P 2ybc'
_space_group_name_H-M_alt 'P 1 21/c 1'
_atom_sites_solution_hydrogens geom
_atom_sites_solution_primary direct
_audit_block_doi 10.5517/ccdc.csd.cc2hjl9y
_audit_creation_date 2023-11-23
_audit_creation_method
;
Olex2 1.5
(compiled 2023.08.24 svn.re1ec1418 for OlexSys, GUI svn.r6817)
;
_audit_update_record
;
2023-11-23 deposited with the CCDC.	2024-06-10 downloaded from the CCDC.
;
_cell_angle_alpha 90
_cell_angle_beta 104.570(5)
_cell_angle_gamma 90
_cell_formula_units_Z 4
_cell_length_a 15.8785(8)
_cell_length_b 11.3457(5)
_cell_length_c 11.5314(6)
_cell_measurement_reflns_used 5874
_cell_measurement_temperature 223.00(10)
_cell_measurement_theta_max 29.5540
_cell_measurement_theta_min 2.2370
_cell_volume 2010.61(18)
_computing_cell_refinement 'CrysAlisPro 1.171.42.81a (Rigaku OD, 2023)'
_computing_data_collection 'CrysAlisPro 1.171.42.81a (Rigaku OD, 2023)'
_computing_data_reduction 'CrysAlisPro 1.171.42.81a (Rigaku OD, 2023)'
_computing_molecular_graphics 'Olex2 1.5 (Dolomanov et al., 2009)'
_computing_publication_material 'Olex2 1.5 (Dolomanov et al., 2009)'
_computing_structure_refinement 'SHELXL 2018/3 (Sheldrick, 2015)'
_computing_structure_solution 'XS  (Sheldrick, 2008)'
_diffrn_ambient_environment N~2~
_diffrn_ambient_temperature 223.00(10)
_diffrn_detector 'CCD plate'
_diffrn_detector_area_resol_mean 10.4471
_diffrn_detector_type Atlas
_diffrn_measured_fraction_theta_full 0.999
_diffrn_measured_fraction_theta_max 0.931
_diffrn_measurement_details
;
List of Runs (angles in degrees, time in seconds):

  # Type    Start    End  Width  t~exp~   \w     \q     \k     \f   Frames
#--------------------------------------------------------------------------
  1  \w    -62.00  37.00   1.00    2.50    --   12.72 -37.00  90.00   99
  2  \w    -12.00  87.00   1.00    2.50    --   12.72  37.00 -90.00   99
  3  \w     39.00 101.00   1.00    2.50    --   12.72 178.00 120.00   62
  4  \w    -75.00 -25.00   1.00    2.50    --   12.72   0.00-150.00   50
;
_diffrn_measurement_device 'four-circle diffractometer'
_diffrn_measurement_device_type 'Xcalibur, Atlas, Gemini'
_diffrn_measurement_method '\w scans'
_diffrn_orient_matrix_type 'CrysAlisPro convention (1999,Acta A55,543-557)'
_diffrn_orient_matrix_UB_11 -0.0385425000
_diffrn_orient_matrix_UB_12 0.0239398000
_diffrn_orient_matrix_UB_13 0.0109782000
_diffrn_orient_matrix_UB_21 -0.0099916000
_diffrn_orient_matrix_UB_22 0.0270904000
_diffrn_orient_matrix_UB_23 -0.0572750000
_diffrn_orient_matrix_UB_31 -0.0233818000
_diffrn_orient_matrix_UB_32 -0.0509864000
_diffrn_orient_matrix_UB_33 -0.0252504000
_diffrn_radiation_monochromator graphite
_diffrn_radiation_probe x-ray
_diffrn_radiation_type 'Mo K\a'
_diffrn_radiation_wavelength 0.71073
_diffrn_reflns_av_R_equivalents 0.0474
_diffrn_reflns_av_unetI/netI 0.0544
_diffrn_reflns_Laue_measured_fraction_full 0.999
_diffrn_reflns_Laue_measured_fraction_max 0.931
_diffrn_reflns_limit_h_max 21
_diffrn_reflns_limit_h_min -21
_diffrn_reflns_limit_k_max 15
_diffrn_reflns_limit_k_min -14
_diffrn_reflns_limit_l_max 11
_diffrn_reflns_limit_l_min -14
_diffrn_reflns_number 17520
_diffrn_reflns_point_group_measured_fraction_full 0.999
_diffrn_reflns_point_group_measured_fraction_max 0.931
_diffrn_reflns_theta_full 25.242
_diffrn_reflns_theta_max 29.561
_diffrn_reflns_theta_min 2.231
_diffrn_source 'fine-focus sealed X-ray tube'
_diffrn_source_type 'Enhance (Mo) X-ray Source'
_exptl_absorpt_coefficient_mu 2.165
_exptl_absorpt_correction_T_max 1.00000
_exptl_absorpt_correction_T_min 0.27022
_exptl_absorpt_correction_type multi-scan
_exptl_absorpt_process_details
;
CrysAlisPro 1.171.42.81a (Rigaku Oxford Diffraction, 2023)
Empirical absorption correction using spherical harmonics,
implemented in SCALE3 ABSPACK scaling algorithm.
;
_exptl_crystal_colour 'clear light colourless'
_exptl_crystal_colour_lustre clear
_exptl_crystal_colour_modifier light
_exptl_crystal_colour_primary colourless
_exptl_crystal_density_diffrn 1.445
_exptl_crystal_description plate
_exptl_crystal_F_000 904
_exptl_crystal_size_max 0.4
_exptl_crystal_size_mid 0.4
_exptl_crystal_size_min 0.06
_refine_diff_density_max 0.477
_refine_diff_density_min -0.409
_refine_diff_density_rms 0.067
_refine_ls_extinction_coef 0.0044(5)
_refine_ls_extinction_expression Fc^*^=kFc[1+0.001xFc^2^\l^3^/sin(2\q)]^-1/4^
_refine_ls_extinction_method 'SHELXL-2018/3 (Sheldrick 2018)'
_refine_ls_goodness_of_fit_ref 0.999
_refine_ls_hydrogen_treatment constr
_refine_ls_matrix_type full
_refine_ls_number_parameters 240
_refine_ls_number_reflns 5243
_refine_ls_number_restraints 0
_refine_ls_restrained_S_all 0.999
_refine_ls_R_factor_all 0.0848
_refine_ls_R_factor_gt 0.0466
_refine_ls_shift/su_max 0.000
_refine_ls_shift/su_mean 0.000
_refine_ls_structure_factor_coef Fsqd
_refine_ls_weighting_details 'w=1/[\s^2^(Fo^2^)+(0.0481P)^2^+0.6872P] where P=(Fo^2^+2Fc^2^)/3'
_refine_ls_weighting_scheme calc
_refine_ls_wR_factor_gt 0.0991
_refine_ls_wR_factor_ref 0.1155
_reflns_Friedel_coverage 0.000
_reflns_number_gt 3471
_reflns_number_total 5243
_reflns_threshold_expression 'I > 2\s(I)'
_cod_data_source_file d4nj02051k2.cif
_cod_data_source_block g231102c_auto
_cod_depositor_comments 'Adding full bibliography for 7063263.cif.'
_cod_original_cell_volume 2010.61(17)
_cod_database_code 7063263
_shelx_shelxl_version_number 2018/3
_shelx_space_group_comment
;
The symmetry employed for this shelxl refinement is uniquely defined
by the following loop, which should always be used as a source of
symmetry information in preference to the above space-group names.
They are only intended as comments.
;
_shelx_estimated_absorpt_t_max 0.881
_shelx_estimated_absorpt_t_min 0.478
_olex2_refinement_description
;
1. Fixed Uiso
 At 1.2 times of:
  All C(H) groups, All C(H,H) groups, All N(H) groups
 At 1.5 times of:
  All C(H,H,H) groups
2.a Secondary CH2 refined with riding coordinates:
 C13(H13A,H13B), C14(H14A,H14B)
2.b Aromatic/amide H refined with riding coordinates:
 C7(H7), N2(H2), C10(H10), C6(H6), C20(H20), C17(H17), C19(H19), C9(H9),
 C16(H16)
2.c Idealised Me refined as rotating group:
 C12(H12A,H12B,H12C), C4(H4A,H4B,H4C), C2(H2A,H2B,H2C), C3(H3A,H3B,H3C)
;
_olex2_submission_special_instructions 'No special instructions were received'
_oxdiff_exptl_absorpt_empirical_details
;
Empirical correction (ABSPACK) includes:
- Absorption correction using spherical harmonics
- Frame scaling
- Detector area scaling
;
_oxdiff_exptl_absorpt_empirical_full_max 3.173
_oxdiff_exptl_absorpt_empirical_full_min 0.743

loop_
_space_group_symop_operation_xyz
'x, y, z'
'-x, y+1/2, -z+1/2'
'-x, -y, -z'
'x, -y-1/2, z-1/2'

loop_
_atom_site_label
_atom_site_type_symbol
_atom_site_fract_x
_atom_site_fract_y
_atom_site_fract_z
_atom_site_U_iso_or_equiv
_atom_site_adp_type
_atom_site_occupancy
_atom_site_site_symmetry_order
_atom_site_calc_flag
_atom_site_refinement_flags_posn
_atom_site_refinement_flags_adp
_atom_site_refinement_flags_occupancy
_atom_site_disorder_assembly
_atom_site_disorder_group
Br1 Br 0.33830(2) 0.02495(3) 0.41301(3) 0.06244(15) Uani 1 1 d . . . . .
S1 S -0.10197(4) 0.30201(5) -0.41481(5) 0.02905(16) Uani 1 1 d . . . . .
O2 O -0.09753(12) 0.17802(15) -0.44063(16) 0.0395(5) Uani 1 1 d . . . . .
O1 O -0.10161(11) 0.37976(15) -0.51363(14) 0.0353(4) Uani 1 1 d . . . . .
N1 N -0.02651(12) 0.32514(17) -0.29552(17) 0.0289(5) Uani 1 1 d . . . . .
C5 C -0.35853(15) 0.3518(2) -0.3101(2) 0.0287(5) Uani 1 1 d . . . . .
C8 C -0.20020(15) 0.3259(2) -0.3725(2) 0.0290(5) Uani 1 1 d . . . . .
C7 C -0.26783(16) 0.3873(2) -0.4467(2) 0.0311(5) Uani 1 1 d . . . . .
H7 H -0.260824 0.420820 -0.518234 0.037 Uiso 1 1 calc R U . . .
N2 N 0.05076(13) 0.44306(18) -0.14953(17) 0.0308(5) Uani 1 1 d . . . . .
H2 H 0.066302 0.513593 -0.123011 0.037 Uiso 1 1 calc R U . . .
C13 C 0.08807(16) 0.3432(2) -0.0749(2) 0.0319(6) Uani 1 1 d . . . . .
H13A H 0.127886 0.300167 -0.112250 0.038 Uiso 1 1 calc R U . . .
H13B H 0.041753 0.289240 -0.066660 0.038 Uiso 1 1 calc R U . . .
C1 C -0.44673(16) 0.3650(2) -0.2798(2) 0.0342(6) Uani 1 1 d . . . . .
C11 C -0.00544(15) 0.4328(2) -0.2554(2) 0.0271(5) Uani 1 1 d . . . . .
C18 C 0.27674(17) 0.1356(3) 0.2991(2) 0.0387(6) Uani 1 1 d . . . . .
C12 C -0.03814(18) 0.5460(2) -0.3168(2) 0.0358(6) Uani 1 1 d . . . . .
H12A H -0.019440 0.552493 -0.390439 0.054 Uiso 1 1 calc R U . . .
H12B H -0.014981 0.611683 -0.264629 0.054 Uiso 1 1 calc R U . . .
H12C H -0.101199 0.547369 -0.335267 0.054 Uiso 1 1 calc R U . . .
C10 C -0.28814(17) 0.2942(2) -0.2354(2) 0.0402(7) Uani 1 1 d . . . . .
H10 H -0.293984 0.263818 -0.161959 0.048 Uiso 1 1 calc R U . . .
C6 C -0.34563(15) 0.3992(2) -0.4153(2) 0.0324(6) Uani 1 1 d . . . . .
H6 H -0.391352 0.440715 -0.466748 0.039 Uiso 1 1 calc R U . . .
C14 C 0.13679(19) 0.3880(2) 0.0470(2) 0.0421(7) Uani 1 1 d . . . . .
H14A H 0.178402 0.448034 0.035724 0.051 Uiso 1 1 calc R U . . .
H14B H 0.095037 0.426853 0.084225 0.051 Uiso 1 1 calc R U . . .
C20 C 0.24769(18) 0.3336(3) 0.2336(2) 0.0421(7) Uani 1 1 d . . . . .
H20 H 0.259245 0.414546 0.245235 0.051 Uiso 1 1 calc R U . . .
C4 C -0.44785(19) 0.3060(3) -0.1614(2) 0.0438(7) Uani 1 1 d . . . . .
H4A H -0.438230 0.222005 -0.167062 0.066 Uiso 1 1 calc R U . . .
H4B H -0.503840 0.319193 -0.144185 0.066 Uiso 1 1 calc R U . . .
H4C H -0.402199 0.339297 -0.097613 0.066 Uiso 1 1 calc R U . . .
C15 C 0.18557(16) 0.2965(2) 0.1330(2) 0.0323(6) Uani 1 1 d . . . . .
C2 C -0.4674(2) 0.4961(3) -0.2715(3) 0.0489(8) Uani 1 1 d . . . . .
H2A H -0.423401 0.532261 -0.207602 0.073 Uiso 1 1 calc R U . . .
H2B H -0.524011 0.504596 -0.254701 0.073 Uiso 1 1 calc R U . . .
H2C H -0.468034 0.534404 -0.346862 0.073 Uiso 1 1 calc R U . . .
C17 C 0.21514(18) 0.0952(3) 0.2004(2) 0.0406(6) Uani 1 1 d . . . . .
H17 H 0.203812 0.014160 0.189174 0.049 Uiso 1 1 calc R U . . .
C19 C 0.29305(18) 0.2542(3) 0.3172(2) 0.0448(7) Uani 1 1 d . . . . .
H19 H 0.334492 0.280806 0.385429 0.054 Uiso 1 1 calc R U . . .
C9 C -0.20993(17) 0.2801(3) -0.2656(2) 0.0413(7) Uani 1 1 d . . . . .
H9 H -0.163723 0.239716 -0.213925 0.050 Uiso 1 1 calc R U . . .
C16 C 0.17036(17) 0.1763(2) 0.1181(2) 0.0393(7) Uani 1 1 d . . . . .
H16 H 0.128535 0.149354 0.050404 0.047 Uiso 1 1 calc R U . . .
C3 C -0.51731(19) 0.3071(3) -0.3801(3) 0.0515(8) Uani 1 1 d . . . . .
H3A H -0.519936 0.346969 -0.455392 0.077 Uiso 1 1 calc R U . . .
H3B H -0.573258 0.313352 -0.361056 0.077 Uiso 1 1 calc R U . . .
H3C H -0.503170 0.224703 -0.387146 0.077 Uiso 1 1 calc R U . . .

loop_
_atom_site_aniso_label
_atom_site_aniso_U_11
_atom_site_aniso_U_22
_atom_site_aniso_U_33
_atom_site_aniso_U_23
_atom_site_aniso_U_13
_atom_site_aniso_U_12
Br1 0.0587(2) 0.0705(3) 0.0530(2) 0.02484(17) 0.00449(15) 0.01378(17)
S1 0.0344(3) 0.0251(3) 0.0257(3) 0.0000(2) 0.0038(2) 0.0022(3)
O2 0.0492(11) 0.0284(10) 0.0370(10) -0.0065(8) 0.0032(8) 0.0055(8)
O1 0.0426(10) 0.0356(10) 0.0275(9) 0.0042(7) 0.0085(7) 0.0011(8)
N1 0.0313(11) 0.0249(10) 0.0285(11) -0.0004(8) 0.0039(8) 0.0013(9)
C5 0.0343(13) 0.0228(12) 0.0269(12) -0.0009(10) 0.0037(9) -0.0039(10)
C8 0.0325(13) 0.0252(12) 0.0272(12) -0.0011(10) 0.0034(9) -0.0007(10)
C7 0.0371(14) 0.0314(13) 0.0229(12) 0.0041(10) 0.0043(10) -0.0003(11)
N2 0.0326(11) 0.0271(11) 0.0307(11) -0.0024(9) 0.0043(8) -0.0009(9)
C13 0.0335(13) 0.0298(13) 0.0300(13) 0.0027(10) 0.0037(10) 0.0010(11)
C1 0.0358(14) 0.0330(14) 0.0335(14) 0.0010(11) 0.0083(10) -0.0018(11)
C11 0.0270(12) 0.0274(12) 0.0285(13) 0.0038(10) 0.0101(9) 0.0022(10)
C18 0.0351(14) 0.0503(18) 0.0308(14) 0.0076(12) 0.0085(10) 0.0073(13)
C12 0.0444(15) 0.0267(13) 0.0338(14) 0.0012(11) 0.0055(11) 0.0008(12)
C10 0.0411(15) 0.0469(17) 0.0323(14) 0.0162(12) 0.0087(11) 0.0019(13)
C6 0.0310(13) 0.0342(14) 0.0273(13) 0.0028(10) -0.0012(10) 0.0032(11)
C14 0.0502(16) 0.0339(14) 0.0363(15) -0.0056(12) -0.0002(12) 0.0037(13)
C20 0.0422(15) 0.0387(15) 0.0401(16) -0.0015(12) 0.0004(12) -0.0056(13)
C4 0.0452(16) 0.0481(18) 0.0410(16) 0.0062(13) 0.0160(12) -0.0014(14)
C15 0.0318(13) 0.0345(14) 0.0291(13) -0.0032(10) 0.0047(10) 0.0007(11)
C2 0.0550(19) 0.0417(17) 0.0559(19) 0.0068(14) 0.0253(15) 0.0093(14)
C17 0.0494(16) 0.0368(15) 0.0354(15) -0.0006(12) 0.0102(12) 0.0010(13)
C19 0.0385(15) 0.0525(18) 0.0371(15) -0.0017(13) -0.0024(11) -0.0069(14)
C9 0.0359(15) 0.0493(17) 0.0357(15) 0.0178(12) 0.0035(11) 0.0053(13)
C16 0.0446(16) 0.0403(16) 0.0288(14) -0.0061(11) 0.0013(11) -0.0029(12)
C3 0.0378(16) 0.071(2) 0.0432(17) -0.0056(15) 0.0051(12) -0.0121(15)

loop_
_atom_type_symbol
_atom_type_description
_atom_type_scat_dispersion_real
_atom_type_scat_dispersion_imag
_atom_type_scat_source
C C 0.0033 0.0016 'International Tables Vol C Tables 4.2.6.8 and 6.1.1.4'
H H 0.0000 0.0000 'International Tables Vol C Tables 4.2.6.8 and 6.1.1.4'
Br Br -0.2901 2.4595 'International Tables Vol C Tables 4.2.6.8 and 6.1.1.4'
N N 0.0061 0.0033 'International Tables Vol C Tables 4.2.6.8 and 6.1.1.4'
O O 0.0106 0.0060 'International Tables Vol C Tables 4.2.6.8 and 6.1.1.4'
S S 0.1246 0.1234 'International Tables Vol C Tables 4.2.6.8 and 6.1.1.4'

loop_
_geom_angle_atom_site_label_1
_geom_angle_atom_site_label_2
_geom_angle_atom_site_label_3
_geom_angle
_geom_angle_site_symmetry_1
_geom_angle_site_symmetry_3
_geom_angle_publ_flag
O2 S1 N1 105.78(10) . . ?
O2 S1 C8 107.39(11) . . ?
O1 S1 O2 115.03(11) . . ?
O1 S1 N1 115.30(10) . . ?
O1 S1 C8 107.66(11) . . ?
N1 S1 C8 105.00(11) . . ?
C11 N1 S1 121.45(17) . . ?
C10 C5 C1 122.8(2) . . ?
C6 C5 C1 120.4(2) . . ?
C6 C5 C10 116.8(2) . . ?
C7 C8 S1 120.6(2) . . ?
C7 C8 C9 119.9(2) . . ?
C9 C8 S1 119.52(19) . . ?
C8 C7 H7 120.2 . . ?
C6 C7 C8 119.7(2) . . ?
C6 C7 H7 120.2 . . ?
C13 N2 H2 118.1 . . ?
C11 N2 H2 118.1 . . ?
C11 N2 C13 123.8(2) . . ?
N2 C13 H13A 109.9 . . ?
N2 C13 H13B 109.9 . . ?
N2 C13 C14 109.0(2) . . ?
H13A C13 H13B 108.3 . . ?
C14 C13 H13A 109.9 . . ?
C14 C13 H13B 109.9 . . ?
C5 C1 C3 108.7(2) . . ?
C4 C1 C5 112.2(2) . . ?
C4 C1 C2 108.6(2) . . ?
C4 C1 C3 108.4(2) . . ?
C2 C1 C5 109.4(2) . . ?
C2 C1 C3 109.5(2) . . ?
N1 C11 N2 117.2(2) . . ?
N1 C11 C12 127.0(2) . . ?
N2 C11 C12 115.8(2) . . ?
C17 C18 Br1 119.1(2) . . ?
C19 C18 Br1 119.8(2) . . ?
C19 C18 C17 121.1(2) . . ?
C11 C12 H12A 109.5 . . ?
C11 C12 H12B 109.5 . . ?
C11 C12 H12C 109.5 . . ?
H12A C12 H12B 109.5 . . ?
H12A C12 H12C 109.5 . . ?
H12B C12 H12C 109.5 . . ?
C5 C10 H10 118.9 . . ?
C9 C10 C5 122.1(2) . . ?
C9 C10 H10 118.9 . . ?
C5 C6 H6 119.0 . . ?
C7 C6 C5 122.0(2) . . ?
C7 C6 H6 119.0 . . ?
C13 C14 H14A 108.3 . . ?
C13 C14 H14B 108.3 . . ?
H14A C14 H14B 107.4 . . ?
C15 C14 C13 116.0(2) . . ?
C15 C14 H14A 108.3 . . ?
C15 C14 H14B 108.3 . . ?
C15 C20 H20 119.3 . . ?
C19 C20 H20 119.3 . . ?
C19 C20 C15 121.5(3) . . ?
C1 C4 H4A 109.5 . . ?
C1 C4 H4B 109.5 . . ?
C1 C4 H4C 109.5 . . ?
H4A C4 H4B 109.5 . . ?
H4A C4 H4C 109.5 . . ?
H4B C4 H4C 109.5 . . ?
C20 C15 C14 118.7(2) . . ?
C20 C15 C16 117.8(2) . . ?
C16 C15 C14 123.4(2) . . ?
C1 C2 H2A 109.5 . . ?
C1 C2 H2B 109.5 . . ?
C1 C2 H2C 109.5 . . ?
H2A C2 H2B 109.5 . . ?
H2A C2 H2C 109.5 . . ?
H2B C2 H2C 109.5 . . ?
C18 C17 H17 120.6 . . ?
C18 C17 C16 118.8(3) . . ?
C16 C17 H17 120.6 . . ?
C18 C19 C20 119.1(2) . . ?
C18 C19 H19 120.4 . . ?
C20 C19 H19 120.4 . . ?
C8 C9 H9 120.3 . . ?
C10 C9 C8 119.4(2) . . ?
C10 C9 H9 120.3 . . ?
C15 C16 H16 119.2 . . ?
C17 C16 C15 121.7(2) . . ?
C17 C16 H16 119.2 . . ?
C1 C3 H3A 109.5 . . ?
C1 C3 H3B 109.5 . . ?
C1 C3 H3C 109.5 . . ?
H3A C3 H3B 109.5 . . ?
H3A C3 H3C 109.5 . . ?
H3B C3 H3C 109.5 . . ?

loop_
_geom_bond_atom_site_label_1
_geom_bond_atom_site_label_2
_geom_bond_distance
_geom_bond_site_symmetry_2
_geom_bond_publ_flag
Br1 C18 1.900(3) . ?
S1 O2 1.4433(18) . ?
S1 O1 1.4422(18) . ?
S1 N1 1.6023(19) . ?
S1 C8 1.768(3) . ?
N1 C11 1.319(3) . ?
C5 C1 1.534(4) . ?
C5 C10 1.391(3) . ?
C5 C6 1.389(3) . ?
C8 C7 1.381(3) . ?
C8 C9 1.382(3) . ?
C7 H7 0.9400 . ?
C7 C6 1.378(3) . ?
N2 H2 0.8700 . ?
N2 C13 1.455(3) . ?
N2 C11 1.323(3) . ?
C13 H13A 0.9800 . ?
C13 H13B 0.9800 . ?
C13 C14 1.513(3) . ?
C1 C4 1.524(4) . ?
C1 C2 1.532(4) . ?
C1 C3 1.541(4) . ?
C11 C12 1.496(3) . ?
C18 C17 1.379(4) . ?
C18 C19 1.376(4) . ?
C12 H12A 0.9700 . ?
C12 H12B 0.9700 . ?
C12 H12C 0.9700 . ?
C10 H10 0.9400 . ?
C10 C9 1.381(4) . ?
C6 H6 0.9400 . ?
C14 H14A 0.9800 . ?
C14 H14B 0.9800 . ?
C14 C15 1.509(4) . ?
C20 H20 0.9400 . ?
C20 C15 1.385(3) . ?
C20 C19 1.382(4) . ?
C4 H4A 0.9700 . ?
C4 H4B 0.9700 . ?
C4 H4C 0.9700 . ?
C15 C16 1.388(4) . ?
C2 H2A 0.9700 . ?
C2 H2B 0.9700 . ?
C2 H2C 0.9700 . ?
C17 H17 0.9400 . ?
C17 C16 1.383(4) . ?
C19 H19 0.9400 . ?
C9 H9 0.9400 . ?
C16 H16 0.9400 . ?
C3 H3A 0.9700 . ?
C3 H3B 0.9700 . ?
C3 H3C 0.9700 . ?

loop_
_geom_torsion_atom_site_label_1
_geom_torsion_atom_site_label_2
_geom_torsion_atom_site_label_3
_geom_torsion_atom_site_label_4
_geom_torsion
_geom_torsion_site_symmetry_1
_geom_torsion_site_symmetry_2
_geom_torsion_site_symmetry_3
_geom_torsion_site_symmetry_4
_geom_torsion_publ_flag
Br1 C18 C17 C16 179.7(2) . . . . ?
Br1 C18 C19 C20 -179.9(2) . . . . ?
S1 N1 C11 N2 172.74(17) . . . . ?
S1 N1 C11 C12 -7.4(4) . . . . ?
S1 C8 C7 C6 176.28(19) . . . . ?
S1 C8 C9 C10 -177.0(2) . . . . ?
O2 S1 N1 C11 171.42(19) . . . . ?
O2 S1 C8 C7 -110.1(2) . . . . ?
O2 S1 C8 C9 68.2(2) . . . . ?
O1 S1 N1 C11 43.1(2) . . . . ?
O1 S1 C8 C7 14.3(2) . . . . ?
O1 S1 C8 C9 -167.4(2) . . . . ?
N1 S1 C8 C7 137.6(2) . . . . ?
N1 S1 C8 C9 -44.0(2) . . . . ?
C5 C10 C9 C8 1.0(4) . . . . ?
C8 S1 N1 C11 -75.2(2) . . . . ?
C8 C7 C6 C5 0.4(4) . . . . ?
C7 C8 C9 C10 1.4(4) . . . . ?
N2 C13 C14 C15 -175.5(2) . . . . ?
C13 N2 C11 N1 -1.7(4) . . . . ?
C13 N2 C11 C12 178.4(2) . . . . ?
C13 C14 C15 C20 164.6(3) . . . . ?
C13 C14 C15 C16 -16.8(4) . . . . ?
C1 C5 C10 C9 178.1(2) . . . . ?
C1 C5 C6 C7 -178.8(2) . . . . ?
C11 N2 C13 C14 -170.4(2) . . . . ?
C18 C17 C16 C15 -0.4(4) . . . . ?
C10 C5 C1 C4 -1.2(3) . . . . ?
C10 C5 C1 C2 119.5(3) . . . . ?
C10 C5 C1 C3 -121.1(3) . . . . ?
C10 C5 C6 C7 1.8(4) . . . . ?
C6 C5 C1 C4 179.5(2) . . . . ?
C6 C5 C1 C2 -59.9(3) . . . . ?
C6 C5 C1 C3 59.6(3) . . . . ?
C6 C5 C10 C9 -2.5(4) . . . . ?
C14 C15 C16 C17 -178.6(3) . . . . ?
C20 C15 C16 C17 0.1(4) . . . . ?
C15 C20 C19 C18 0.8(4) . . . . ?
C17 C18 C19 C20 -1.1(4) . . . . ?
C19 C18 C17 C16 0.9(4) . . . . ?
C19 C20 C15 C14 178.4(3) . . . . ?
C19 C20 C15 C16 -0.3(4) . . . . ?
C9 C8 C7 C6 -2.0(4) . . . . ?
